data_1516322
loop_
_publ_author_name
'D&#x2019;Al\'eo, Anthony'
'Heresanu, Vasile'
'Giorgi, Michel'
'Le Guennic, Boris'
'Jacquemin, Denis'
'Fages, Fr\'ed\'eric'

_publ_section_title
;
 NIR Emission in Borondifluoride Complexes of 2&#x2032;-Hydroxychalcone
 Derivatives Containing an Acetonaphthone Ring
;
_journal_issue 22
_journal_name_full 'The Journal of Physical Chemistry C'
_journal_page_first 11906
_journal_paper_doi 10.1021/jp5041597
_journal_volume 118
_journal_year 2014
_chemical_compound_source 'synthesis as described'
_chemical_formula_moiety 'C20 H14 B1 F2 I1 O3'
_chemical_formula_sum 'C20 H14 B F2 I O3'
_chemical_formula_weight 478.02
_space_group_IT_number 14
_symmetry_cell_setting monoclinic
_symmetry_Int_Tables_number 14
_symmetry_space_group_name_Hall '-P 2ybc'
_symmetry_space_group_name_H-M 'P 1 21/c 1'
_atom_sites_solution_hydrogens geom
_audit_conform_dict_location ftp://ftp.iucr.org/pub/cif_core.dic
_audit_conform_dict_name cif_core.dic
_audit_conform_dict_version 2.4.3
_audit_creation_date 2013-09-24T14:58:43-00:00
_audit_creation_method 'WinGX routine CIF_UPDATE'
_audit_update_record
;
2013-09-24 # Formatted by publCIF

;
_cell_angle_alpha 90
_cell_angle_beta 94.669(4)
_cell_angle_gamma 90
_cell_formula_units_Z 4
_cell_length_a 8.2225(3)
_cell_length_b 15.7819(7)
_cell_length_c 13.9342(5)
_cell_measurement_reflns_used 17113
_cell_measurement_temperature 293(2)
_cell_measurement_theta_max 29.034
_cell_measurement_theta_min 1.953
_cell_measurement_wavelength 0.71073
_cell_volume 1802.19(12)
_computing_molecular_graphics 'Ortep-3 for Windows (Farrugia, 1997)'
_computing_publication_material 'WinGX publication routines (Farrugia, 1999)'
_computing_structure_refinement 'SHELXL-2013 (Sheldrick, 2013)'
_computing_structure_solution 'SHELXS-97 (Sheldrick, 2008)'
_diffrn_ambient_temperature 293(2)
_diffrn_measured_fraction_theta_full 0.997
_diffrn_measured_fraction_theta_max 0.959
_diffrn_measurement_device_type KappaCCD
_diffrn_measurement_method 'Omega + Phi scan'
_diffrn_radiation_probe x-ray
_diffrn_radiation_type MoK\a
_diffrn_radiation_wavelength 0.71073
_diffrn_reflns_av_R_equivalents 0.0532
_diffrn_reflns_Laue_measured_fraction_full 0.997
_diffrn_reflns_Laue_measured_fraction_max 0.959
_diffrn_reflns_limit_h_max 11
_diffrn_reflns_limit_h_min 0
_diffrn_reflns_limit_k_max 21
_diffrn_reflns_limit_k_min 0
_diffrn_reflns_limit_l_max 18
_diffrn_reflns_limit_l_min -18
_diffrn_reflns_number 17113
_diffrn_reflns_point_group_measured_fraction_full 0.997
_diffrn_reflns_point_group_measured_fraction_max 0.959
_diffrn_reflns_theta_full 26
_diffrn_reflns_theta_max 29.034
_diffrn_reflns_theta_min 1.953
_diffrn_standards_number 0
_exptl_absorpt_coefficient_mu 1.815
_exptl_absorpt_correction_T_max 0.691
_exptl_absorpt_correction_T_min 0.684
_exptl_absorpt_correction_type multi-scan
_exptl_absorpt_process_details
;
 R.H. Blessing, Acta Cryst. (1995), A51, 33-38
;
_exptl_crystal_colour red
_exptl_crystal_density_diffrn 1.762
_exptl_crystal_density_method 'not measured'
_exptl_crystal_description prism
_exptl_crystal_F_000 936
_exptl_crystal_size_max 0.4
_exptl_crystal_size_mid 0.22
_exptl_crystal_size_min 0.06
_refine_diff_density_max 0.326
_refine_diff_density_min -0.839
_refine_diff_density_rms 0.088
_refine_ls_extinction_method none
_refine_ls_goodness_of_fit_ref 0.964
_refine_ls_hydrogen_treatment noref
_refine_ls_matrix_type full
_refine_ls_number_constraints 0
_refine_ls_number_parameters 244
_refine_ls_number_reflns 4610
_refine_ls_number_restraints 0
_refine_ls_restrained_S_all 0.964
_refine_ls_R_factor_all 0.1028
_refine_ls_R_factor_gt 0.0389
_refine_ls_shift/su_max 0
_refine_ls_shift/su_mean 0
_refine_ls_structure_factor_coef Fsqd
_refine_ls_weighting_details 'w=1/[\s^2^(Fo^2^)+(0.0468P)^2^] where P=(Fo^2^+2Fc^2^)/3'
_refine_ls_weighting_scheme calc
_refine_ls_wR_factor_gt 0.091
_refine_ls_wR_factor_ref 0.1072
_reflns_number_gt 2478
_reflns_number_total 4610
_reflns_threshold_expression 'I > 2\s(I)'
_cod_data_source_file jp5041597_si_004.cif
_cod_data_source_block ad422
_cod_depositor_comments 'Adding full bibliography for 1516322--1516324.cif.'
_cod_original_sg_symbol_H-M 'P 21/c'
_cod_original_formula_sum 'C20 H14 B1 F2 I1 O3'
_cod_database_code 1516322

loop_
_symmetry_equiv_pos_as_xyz
'x, y, z'
'-x, y+1/2, -z+1/2'
'-x, -y, -z'
'x, -y-1/2, z-1/2'

loop_
_atom_site_label
_atom_site_type_symbol
_atom_site_fract_x
_atom_site_fract_y
_atom_site_fract_z
_atom_site_U_iso_or_equiv
_atom_site_adp_type
_atom_site_occupancy
_atom_site_calc_flag
C1 C 0.2795(4) 0.13113(19) 0.8922(2) 0.0410(7) Uani 1 d
C2 C 0.1997(4) 0.16060(19) 0.9732(2) 0.0418(7) Uani 1 d
C3 C 0.1491(4) 0.1034(2) 1.0423(2) 0.0571(9) Uani 1 d
H3 H 0.1697 0.0458 1.036 0.069 Uiso 1 calc
C4 C 0.0698(5) 0.1319(3) 1.1186(2) 0.0618(10) Uani 1 d
H4 H 0.0372 0.0937 1.1641 0.074 Uiso 1 calc
C5 C 0.0382(4) 0.2169(2) 1.1282(2) 0.0560(9) Uani 1 d
H5 H -0.0171 0.2355 1.1799 0.067 Uiso 1 calc
C6 C 0.0864(4) 0.2744(2) 1.0635(2) 0.0501(8) Uani 1 d
H6 H 0.0642 0.3316 1.0719 0.06 Uiso 1 calc
C7 C 0.1698(3) 0.2485(2) 0.98375(19) 0.0406(7) Uani 1 d
C8 C 0.2249(4) 0.3050(2) 0.9135(2) 0.0426(7) Uani 1 d
C9 C 0.3003(4) 0.2768(2) 0.8364(2) 0.0444(7) Uani 1 d
H9 H 0.3342 0.3154 0.7916 0.053 Uiso 1 calc
C10 C 0.3276(4) 0.18881(19) 0.82360(19) 0.0397(7) Uani 1 d
C11 C 0.4125(4) 0.1555(2) 0.7457(2) 0.0424(7) Uani 1 d
C12 C 0.4811(4) 0.2079(2) 0.6750(2) 0.0437(7) Uani 1 d
H12 H 0.4782 0.2666 0.681 0.052 Uiso 1 calc
C13 C 0.5494(4) 0.1727(2) 0.6001(2) 0.0441(7) Uani 1 d
H13 H 0.5482 0.1138 0.5973 0.053 Uiso 1 calc
C14 C 0.6247(4) 0.21580(19) 0.5234(2) 0.0409(7) Uani 1 d
C15 C 0.6403(4) 0.3026(2) 0.5192(2) 0.0447(7) Uani 1 d
H15 H 0.5996 0.3358 0.5669 0.054 Uiso 1 calc
C16 C 0.7156(4) 0.3417(2) 0.4450(2) 0.0446(7) Uani 1 d
H16 H 0.7251 0.4004 0.4428 0.053 Uiso 1 calc
C17 C 0.7763(4) 0.29156(19) 0.3746(2) 0.0415(7) Uani 1 d
C18 C 0.7593(4) 0.2047(2) 0.3759(2) 0.0487(8) Uani 1 d
H18 H 0.7983 0.1717 0.3274 0.058 Uiso 1 calc
C19 C 0.6836(4) 0.1673(2) 0.4498(2) 0.0475(8) Uani 1 d
H19 H 0.6715 0.1087 0.4507 0.057 Uiso 1 calc
C20 C 0.8755(5) 0.4111(2) 0.2924(3) 0.0662(10) Uani 1 d
H20A H 0.7701 0.4376 0.2854 0.099 Uiso 1 calc
H20B H 0.9338 0.4238 0.2372 0.099 Uiso 1 calc
H20C H 0.9356 0.4321 0.3494 0.099 Uiso 1 calc
O1 O 0.3040(3) 0.04892(13) 0.88584(16) 0.0558(6) Uani 1 d
O2 O 0.4329(3) 0.07437(13) 0.73776(16) 0.0533(6) Uani 1 d
O3 O 0.8564(3) 0.32271(15) 0.29993(15) 0.0572(6) Uani 1 d
F1 F 0.2265(3) -0.02243(19) 0.74576(19) 0.1031(9) Uani 1 d
F2 F 0.4731(4) -0.04884(16) 0.8219(2) 0.1087(11) Uani 1 d
I1 I 0.19318(4) 0.43603(2) 0.92782(2) 0.07390(14) Uani 1 d
B1 B 0.3587(5) 0.0111(3) 0.7987(3) 0.0598(11) Uani 1 d

loop_
_atom_site_aniso_label
_atom_site_aniso_U_11
_atom_site_aniso_U_22
_atom_site_aniso_U_33
_atom_site_aniso_U_23
_atom_site_aniso_U_13
_atom_site_aniso_U_12
C1 0.0412(17) 0.0370(17) 0.0455(17) 0.0036(12) 0.0073(13) 0.0004(13)
C2 0.0417(18) 0.0460(18) 0.0385(16) 0.0025(12) 0.0076(12) 0.0008(14)
C3 0.067(2) 0.054(2) 0.053(2) 0.0063(16) 0.0202(17) 0.0055(18)
C4 0.068(2) 0.071(3) 0.049(2) 0.0102(17) 0.0243(17) 0.004(2)
C5 0.054(2) 0.076(3) 0.0399(18) -0.0064(16) 0.0160(14) 0.0054(18)
C6 0.052(2) 0.055(2) 0.0442(18) -0.0093(14) 0.0099(14) 0.0038(16)
C7 0.0364(17) 0.0482(18) 0.0368(15) 0.0002(13) 0.0007(12) 0.0001(14)
C8 0.0442(18) 0.0421(17) 0.0417(16) -0.0005(13) 0.0042(13) 0.0010(14)
C9 0.0457(19) 0.0452(18) 0.0429(17) 0.0068(13) 0.0068(13) 0.0004(14)
C10 0.0417(17) 0.0435(17) 0.0346(15) 0.0022(12) 0.0082(12) 0.0021(13)
C11 0.0377(17) 0.051(2) 0.0386(16) 0.0021(12) 0.0063(12) 0.0010(14)
C12 0.0455(18) 0.0471(18) 0.0399(17) 0.0042(12) 0.0122(13) 0.0000(14)
C13 0.0400(17) 0.0499(19) 0.0431(17) 0.0017(13) 0.0066(13) -0.0025(14)
C14 0.0403(17) 0.0461(18) 0.0374(16) -0.0028(12) 0.0102(12) -0.0018(14)
C15 0.0488(19) 0.0489(19) 0.0379(16) -0.0073(13) 0.0126(13) 0.0009(15)
C16 0.052(2) 0.0369(17) 0.0452(18) -0.0006(12) 0.0091(14) -0.0026(14)
C17 0.0415(17) 0.0484(19) 0.0358(15) 0.0023(12) 0.0104(12) 0.0011(14)
C18 0.056(2) 0.049(2) 0.0437(17) -0.0062(14) 0.0185(14) 0.0008(16)
C19 0.055(2) 0.0365(17) 0.0527(19) -0.0004(13) 0.0153(15) -0.0021(14)
C20 0.069(3) 0.063(2) 0.069(2) 0.0201(18) 0.0223(19) -0.002(2)
O1 0.0743(16) 0.0428(14) 0.0544(13) 0.0057(10) 0.0298(11) 0.0046(11)
O2 0.0707(15) 0.0400(13) 0.0530(13) 0.0024(9) 0.0285(11) 0.0013(11)
O3 0.0669(16) 0.0572(15) 0.0511(13) 0.0042(10) 0.0267(11) -0.0053(12)
F1 0.109(2) 0.105(2) 0.1022(19) -0.0440(16) 0.0486(15) -0.0485(17)
F2 0.134(2) 0.0797(17) 0.124(2) 0.0469(15) 0.0808(18) 0.0531(16)
I1 0.1045(3) 0.04316(17) 0.0769(2) 0.00002(11) 0.02430(15) 0.00992(13)
B1 0.068(3) 0.041(2) 0.074(3) -0.0023(19) 0.032(2) 0.003(2)

loop_
_atom_type_symbol
_atom_type_description
_atom_type_scat_dispersion_real
_atom_type_scat_dispersion_imag
_atom_type_scat_source
H H 0 0 'International Tables Vol C Tables 4.2.6.8 and 6.1.1.4'
C C 0.0033 0.0016 'International Tables Vol C Tables 4.2.6.8 and 6.1.1.4'
O O 0.0106 0.006 'International Tables Vol C Tables 4.2.6.8 and 6.1.1.4'
F F 0.0171 0.0103 'International Tables Vol C Tables 4.2.6.8 and 6.1.1.4'
I I -0.4742 1.8119 'International Tables Vol C Tables 4.2.6.8 and 6.1.1.4'
B B 0.0013 0.0007 'International Tables Vol C Tables 4.2.6.8 and 6.1.1.4'

loop_
_geom_angle_atom_site_label_1
_geom_angle_atom_site_label_2
_geom_angle_atom_site_label_3
_geom_angle
O1 C1 C10 122.8(3)
O1 C1 C2 117.1(2)
C10 C1 C2 120.1(3)
C3 C2 C7 119.6(3)
C3 C2 C1 120.8(3)
C7 C2 C1 119.6(3)
C4 C3 C2 120.4(3)
C4 C3 H3 119.8
C2 C3 H3 119.8
C3 C4 C5 120.2(3)
C3 C4 H4 119.9
C5 C4 H4 119.9
C6 C5 C4 121.2(3)
C6 C5 H5 119.4
C4 C5 H5 119.4
C5 C6 C7 120.9(3)
C5 C6 H6 119.5
C7 C6 H6 119.5
C6 C7 C2 117.6(3)
C6 C7 C8 124.1(3)
C2 C7 C8 118.3(3)
C9 C8 C7 122.0(3)
C9 C8 I1 117.8(2)
C7 C8 I1 120.2(2)
C8 C9 C10 120.4(3)
C8 C9 H9 119.8
C10 C9 H9 119.8
C1 C10 C9 119.6(3)
C1 C10 C11 117.3(3)
C9 C10 C11 123.0(3)
O2 C11 C12 116.7(3)
O2 C11 C10 120.0(3)
C12 C11 C10 123.3(3)
C13 C12 C11 120.4(3)
C13 C12 H12 119.8
C11 C12 H12 119.8
C12 C13 C14 127.5(3)
C12 C13 H13 116.2
C14 C13 H13 116.2
C15 C14 C19 118.3(3)
C15 C14 C13 123.1(3)
C19 C14 C13 118.6(3)
C14 C15 C16 121.4(3)
C14 C15 H15 119.3
C16 C15 H15 119.3
C17 C16 C15 118.7(3)
C17 C16 H16 120.6
C15 C16 H16 120.6
O3 C17 C18 115.0(3)
O3 C17 C16 123.9(3)
C18 C17 C16 121.1(3)
C17 C18 C19 119.2(3)
C17 C18 H18 120.4
C19 C18 H18 120.4
C18 C19 C14 121.2(3)
C18 C19 H19 119.4
C14 C19 H19 119.4
O3 C20 H20A 109.5
O3 C20 H20B 109.5
H20A C20 H20B 109.5
O3 C20 H20C 109.5
H20A C20 H20C 109.5
H20B C20 H20C 109.5
C1 O1 B1 121.3(3)
C11 O2 B1 123.8(2)
C17 O3 C20 118.5(3)
F2 B1 F1 111.3(4)
F2 B1 O1 110.1(4)
F1 B1 O1 108.8(3)
F2 B1 O2 107.3(3)
F1 B1 O2 107.4(3)
O1 B1 O2 111.9(3)

loop_
_geom_bond_atom_site_label_1
_geom_bond_atom_site_label_2
_geom_bond_distance
C1 O1 1.317(3)
C1 C10 1.400(4)
C1 C2 1.429(4)
C2 C3 1.407(4)
C2 C7 1.419(4)
C3 C4 1.368(5)
C3 H3 0.93
C4 C5 1.375(5)
C4 H4 0.93
C5 C6 1.361(5)
C5 H5 0.93
C6 C7 1.413(4)
C6 H6 0.93
C7 C8 1.425(4)
C8 C9 1.358(4)
C8 I1 2.096(3)
C9 C10 1.421(4)
C9 H9 0.93
C10 C11 1.437(4)
C11 O2 1.297(4)
C11 C12 1.437(4)
C12 C13 1.345(4)
C12 H12 0.93
C13 C14 1.448(4)
C13 H13 0.93
C14 C15 1.378(4)
C14 C19 1.397(4)
C15 C16 1.391(4)
C15 H15 0.93
C16 C17 1.385(4)
C16 H16 0.93
C17 O3 1.368(3)
C17 C18 1.378(4)
C18 C19 1.379(4)
C18 H18 0.93
C19 H19 0.93
C20 O3 1.408(4)
C20 H20A 0.96
C20 H20B 0.96
C20 H20C 0.96
O1 B1 1.456(4)
O2 B1 1.475(5)
F1 B1 1.370(5)
F2 B1 1.355(5)
